data_7037852
loop_
_publ_author_name
'Zhu, Jiaping'
'Jin, Shaohua'
'Wan, Li'
'Zhang, Chunyuan'
'Li, Lijie'
'Chen, Shusen'
'Shu, Qinghai'

_publ_section_title
;
 Nitrogen-rich 4,4'-azo bis(1,2,4-triazolone) salts-the synthesis and
 promising properties of a new family of high-density insensitive
 materials.
;
_journal_issue 8
_journal_name_full 'Dalton transactions (Cambridge, England : 2003)'
_journal_page_first 3590
_journal_page_last 3598
_journal_paper_doi 10.1039/c5dt04731e
_journal_volume 45
_journal_year 2016
_chemical_formula_sum 'C8 H26 Mg N16 O14'
_chemical_formula_weight 594.76
_chemical_name_systematic
; 
 ? 
;
_space_group_IT_number 15
_symmetry_cell_setting monoclinic
_symmetry_space_group_name_Hall '-C 2yc'
_symmetry_space_group_name_H-M 'C 1 2/c 1'
_atom_sites_solution_hydrogens geom
_atom_sites_solution_primary direct
_atom_sites_solution_secondary difmap
_audit_creation_method SHELXL-97
_audit_update_record
;
2015-11-08 deposited with the CCDC.
2016-01-05 downloaded from the CCDC.
;
_cell_angle_alpha 90.00
_cell_angle_beta 110.294(2)
_cell_angle_gamma 90.00
_cell_formula_units_Z 4
_cell_length_a 19.528(5)
_cell_length_b 10.445(3)
_cell_length_c 12.557(3)
_cell_measurement_temperature 153(2)
_cell_volume 2402.3(11)
_computing_cell_refinement 'CrystalClear (Rigaku Inc., 2008)'
_computing_data_collection 'CrystalClear (Rigaku Inc., 2008)'
_computing_data_reduction 'CrystalClear (Rigaku Inc., 2008)'
_computing_structure_refinement 'SHELXL-97 (Sheldrick, 1997)'
_computing_structure_solution 'SHELXS-97 (Sheldrick, 1990)'
_diffrn_ambient_temperature 153(2)
_diffrn_detector_area_resol_mean 28.5714
_diffrn_measured_fraction_theta_full 0.981
_diffrn_measured_fraction_theta_max 0.981
_diffrn_measurement_device_type AFC10/Saturn724+
_diffrn_measurement_method 'phi and omega scans'
_diffrn_radiation_monochromator graphite
_diffrn_radiation_source 'Rotating Anode'
_diffrn_radiation_type MoK\a
_diffrn_radiation_wavelength 0.71073
_diffrn_reflns_av_R_equivalents 0.0256
_diffrn_reflns_av_sigmaI/netI 0.0301
_diffrn_reflns_limit_h_max 28
_diffrn_reflns_limit_h_min -28
_diffrn_reflns_limit_k_max 14
_diffrn_reflns_limit_k_min -15
_diffrn_reflns_limit_l_max 18
_diffrn_reflns_limit_l_min -18
_diffrn_reflns_number 11865
_diffrn_reflns_theta_full 31.49
_diffrn_reflns_theta_max 31.49
_diffrn_reflns_theta_min 3.06
_diffrn_standards_decay_% 0
_diffrn_standards_interval_count 0
_diffrn_standards_interval_time 0
_diffrn_standards_number 0
_exptl_absorpt_coefficient_mu 0.173
_exptl_absorpt_correction_T_max 0.9880
_exptl_absorpt_correction_T_min 0.9678
_exptl_absorpt_correction_type multi-scan
_exptl_crystal_colour yellow
_exptl_crystal_density_diffrn 1.644
_exptl_crystal_density_method 'not measured'
_exptl_crystal_description block
_exptl_crystal_F_000 1240
_exptl_crystal_size_max 0.19
_exptl_crystal_size_mid 0.11
_exptl_crystal_size_min 0.07
_refine_diff_density_max 0.414
_refine_diff_density_min -0.248
_refine_diff_density_rms 0.058
_refine_ls_extinction_method none
_refine_ls_goodness_of_fit_ref 1.002
_refine_ls_hydrogen_treatment mixed
_refine_ls_matrix_type full
_refine_ls_number_parameters 222
_refine_ls_number_reflns 3922
_refine_ls_number_restraints 0
_refine_ls_restrained_S_all 1.002
_refine_ls_R_factor_all 0.0547
_refine_ls_R_factor_gt 0.0387
_refine_ls_shift/su_max 0.001
_refine_ls_shift/su_mean 0.000
_refine_ls_structure_factor_coef Fsqd
_refine_ls_weighting_details 'calc w=1/[\s^2^(Fo^2^)+(0.0586P)^2^+0.1630P] where P=(Fo^2^+2Fc^2^)/3'
_refine_ls_weighting_scheme calc
_refine_ls_wR_factor_gt 0.0932
_refine_ls_wR_factor_ref 0.1014
_reflns_number_gt 3107
_reflns_number_total 3922
_reflns_threshold_expression >2sigma(I)
_cod_data_source_file c5dt04731e2.cif
_cod_data_source_block bo4294
_cod_depositor_comments
;
The following automatic conversions were performed:

'_symmetry_cell_setting' value 'Monoclinic' changed to 'monoclinic'
according to
/usr/data/users/saulius/crontab/automatic-downloads/rss-feeds/RSC/lib/dictionaries/cif_core.dic
dictionary named 'cif_core.dic' version 2.4.2 from 2011-04-26.

Automatic conversion script
Id: cif_fix_values 4268 2015-11-12 08:31:59Z antanas 

 Adding full bibliography for 7037846--7037854.cif.

The following automatic conversions were performed:

'_exptl_absorpt_correction_type' value 'Multi-scans' was replaced
with the value 'multi-scan' as specified in the replacement file
'src/cod-tools/trunk/data/replacement-values/replacement_values.lst'.

Automatic conversion script
Id: cif_fix_values 5376 2017-05-30 11:51:03Z andrius 
;
_cod_original_cell_volume 2402.4(11)
_cod_original_sg_symbol_H-M C2/c
_cod_database_code 7037852

loop_
_symmetry_equiv_pos_as_xyz
'x, y, z'
'-x, y, -z+1/2'
'x+1/2, y+1/2, z'
'-x+1/2, y+1/2, -z+1/2'
'-x, -y, -z'
'x, -y, z-1/2'
'-x+1/2, -y+1/2, -z'
'x+1/2, -y+1/2, z-1/2'

loop_
_atom_site_label
_atom_site_type_symbol
_atom_site_fract_x
_atom_site_fract_y
_atom_site_fract_z
_atom_site_U_iso_or_equiv
_atom_site_adp_type
_atom_site_occupancy
_atom_site_symmetry_multiplicity
_atom_site_calc_flag
_atom_site_refinement_flags
Mg1 Mg 0.2500 0.7500 0.0000 0.01371(13) Uani 1 2 d S
O1 O -0.05056(5) 0.48056(8) 0.10426(8) 0.02029(19) Uani 1 1 d .
O2 O 0.15832(5) 1.02067(8) 0.20982(7) 0.01671(17) Uani 1 1 d .
O3 O 0.24129(5) 0.80828(9) 0.15505(8) 0.01866(18) Uani 1 1 d .
O4 O 0.26404(5) 0.56509(8) 0.06066(8) 0.01941(18) Uani 1 1 d .
O5 O 0.36169(5) 0.76919(9) 0.06746(8) 0.02048(19) Uani 1 1 d .
O6 O 0.22159(5) 1.13160(9) 0.07461(9) 0.0232(2) Uani 1 1 d .
O7 O 0.36020(5) 0.20461(10) 0.08699(9) 0.0248(2) Uani 1 1 d .
N1 N 0.06501(5) 0.38437(10) 0.15255(9) 0.0166(2) Uani 1 1 d .
N2 N 0.13615(5) 0.42809(10) 0.18133(9) 0.0182(2) Uani 1 1 d .
N3 N 0.06057(5) 0.59011(8) 0.14727(8) 0.01391(19) Uani 1 1 d .
N4 N 0.02899(5) 0.70971(8) 0.13639(8) 0.01479(19) Uani 1 1 d .
N5 N 0.07681(5) 0.79534(9) 0.15900(8) 0.01342(19) Uani 1 1 d .
N6 N 0.04584(5) 0.91416(8) 0.14946(8) 0.01231(18) Uani 1 1 d .
N7 N 0.04393(5) 1.12409(9) 0.14716(8) 0.01503(19) Uani 1 1 d .
N8 N -0.02813(5) 1.07742(9) 0.10953(8) 0.01554(19) Uani 1 1 d .
C1 C 0.01679(6) 0.48137(10) 0.13158(10) 0.0142(2) Uani 1 1 d .
C2 C 0.13253(6) 0.55186(12) 0.17740(10) 0.0171(2) Uani 1 1 d .
H2 H 0.1732 0.6079 0.1929 0.020 Uiso 1 1 calc R
C3 C 0.08936(6) 1.02488(10) 0.17232(9) 0.0128(2) Uani 1 1 d .
C4 C -0.02608(6) 0.95334(11) 0.11143(9) 0.0140(2) Uani 1 1 d .
H4 H -0.0674 0.8984 0.0901 0.017 Uiso 1 1 calc R
H1N H 0.0586(11) 0.2909(18) 0.1531(16) 0.045(5) Uiso 1 1 d .
H3A H 0.2034(11) 0.8457(18) 0.1632(17) 0.044(5) Uiso 1 1 d .
H3B H 0.2790(11) 0.8314(19) 0.2109(18) 0.052(6) Uiso 1 1 d .
H4A H 0.2711(12) 0.505(2) 0.0238(19) 0.061(7) Uiso 1 1 d .
H4B H 0.2873(11) 0.546(2) 0.1315(18) 0.056(6) Uiso 1 1 d .
H5A H 0.3897(10) 0.8404(18) 0.0797(16) 0.043(5) Uiso 1 1 d .
H5B H 0.3915(12) 0.7041(19) 0.0824(18) 0.056(6) Uiso 1 1 d .
H6A H 0.2000(9) 1.1074(18) 0.1244(15) 0.038(5) Uiso 1 1 d .
H6B H 0.1981(10) 1.1936(18) 0.0406(16) 0.039(5) Uiso 1 1 d .
H7A H 0.3206(10) 0.1706(17) 0.0928(15) 0.037(5) Uiso 1 1 d .
H7B H 0.3888(11) 0.135(2) 0.0850(18) 0.062(6) Uiso 1 1 d .

loop_
_atom_site_aniso_label
_atom_site_aniso_U_11
_atom_site_aniso_U_22
_atom_site_aniso_U_33
_atom_site_aniso_U_23
_atom_site_aniso_U_13
_atom_site_aniso_U_12
Mg1 0.0113(2) 0.0119(3) 0.0168(3) -0.00013(19) 0.0035(2) -0.0002(2)
O1 0.0139(4) 0.0130(4) 0.0318(5) 0.0008(3) 0.0051(3) -0.0012(3)
O2 0.0137(4) 0.0159(4) 0.0199(4) -0.0003(3) 0.0051(3) -0.0026(3)
O3 0.0137(4) 0.0211(4) 0.0199(4) -0.0030(3) 0.0042(3) 0.0009(4)
O4 0.0220(4) 0.0141(4) 0.0201(4) 0.0016(3) 0.0048(3) 0.0014(4)
O5 0.0124(4) 0.0133(4) 0.0327(5) -0.0009(3) 0.0040(3) -0.0001(3)
O6 0.0231(5) 0.0208(5) 0.0294(5) 0.0057(4) 0.0136(4) 0.0035(4)
O7 0.0188(4) 0.0227(5) 0.0327(5) 0.0033(4) 0.0086(4) 0.0015(4)
N1 0.0155(4) 0.0103(4) 0.0234(5) 0.0004(4) 0.0059(4) 0.0001(4)
N2 0.0136(5) 0.0131(4) 0.0265(5) 0.0008(4) 0.0051(4) 0.0007(4)
N3 0.0135(4) 0.0072(4) 0.0203(5) 0.0003(3) 0.0049(3) -0.0006(3)
N4 0.0169(5) 0.0085(4) 0.0190(5) 0.0006(3) 0.0062(4) 0.0010(4)
N5 0.0163(5) 0.0083(4) 0.0160(4) -0.0002(3) 0.0059(3) 0.0002(3)
N6 0.0137(4) 0.0071(4) 0.0164(4) 0.0001(3) 0.0055(3) 0.0002(3)
N7 0.0162(4) 0.0106(4) 0.0186(4) -0.0007(3) 0.0065(3) -0.0009(4)
N8 0.0154(5) 0.0138(5) 0.0169(4) 0.0000(3) 0.0050(4) 0.0010(4)
C1 0.0152(5) 0.0095(4) 0.0173(5) 0.0003(4) 0.0049(4) -0.0008(4)
C2 0.0122(5) 0.0142(5) 0.0235(6) 0.0003(4) 0.0046(4) 0.0001(4)
C3 0.0163(5) 0.0102(4) 0.0128(4) -0.0007(3) 0.0060(4) -0.0020(4)
C4 0.0122(5) 0.0138(5) 0.0156(5) -0.0004(4) 0.0042(4) -0.0003(4)

loop_
_atom_type_symbol
_atom_type_description
_atom_type_scat_dispersion_real
_atom_type_scat_dispersion_imag
_atom_type_scat_source
C C 0.0033 0.0016 'International Tables Vol C Tables 4.2.6.8 and 6.1.1.4'
H H 0.0000 0.0000 'International Tables Vol C Tables 4.2.6.8 and 6.1.1.4'
N N 0.0061 0.0033 'International Tables Vol C Tables 4.2.6.8 and 6.1.1.4'
O O 0.0106 0.0060 'International Tables Vol C Tables 4.2.6.8 and 6.1.1.4'
Mg Mg 0.0486 0.0363 'International Tables Vol C Tables 4.2.6.8 and 6.1.1.4'

loop_
_geom_angle_atom_site_label_1
_geom_angle_atom_site_label_2
_geom_angle_atom_site_label_3
_geom_angle
_geom_angle_site_symmetry_1
_geom_angle_site_symmetry_3
O5 Mg1 O5 180.0 . 7_565
O5 Mg1 O4 87.30(4) . .
O5 Mg1 O4 92.70(4) 7_565 .
O5 Mg1 O4 92.70(4) . 7_565
O5 Mg1 O4 87.30(4) 7_565 7_565
O4 Mg1 O4 180.00(5) . 7_565
O5 Mg1 O3 89.70(4) . 7_565
O5 Mg1 O3 90.30(4) 7_565 7_565
O4 Mg1 O3 91.59(4) . 7_565
O4 Mg1 O3 88.41(4) 7_565 7_565
O5 Mg1 O3 90.30(4) . .
O5 Mg1 O3 89.70(4) 7_565 .
O4 Mg1 O3 88.41(4) . .
O4 Mg1 O3 91.59(4) 7_565 .
O3 Mg1 O3 180.00(5) 7_565 .
Mg1 O3 H3A 125.6(13) . .
Mg1 O3 H3B 121.2(14) . .
H3A O3 H3B 107.5(18) . .
Mg1 O4 H4A 122.2(15) . .
Mg1 O4 H4B 123.3(14) . .
H4A O4 H4B 106(2) . .
Mg1 O5 H5A 130.0(12) . .
Mg1 O5 H5B 123.1(13) . .
H5A O5 H5B 106.6(18) . .
H6A O6 H6B 105.6(17) . .
H7A O7 H7B 104.2(17) . .
C1 N1 N2 111.91(9) . .
C1 N1 H1N 131.8(11) . .
N2 N1 H1N 116.3(11) . .
C2 N2 N1 106.40(9) . .
N4 N3 C2 131.80(9) . .
N4 N3 C1 119.54(9) . .
C2 N3 C1 108.59(9) . .
N5 N4 N3 110.60(9) . .
N4 N5 N6 110.84(9) . .
N5 N6 C4 131.75(9) . .
N5 N6 C3 120.75(9) . .
C4 N6 C3 107.32(9) . .
C3 N7 N8 108.48(9) . .
C4 N8 N7 108.62(9) . .
O1 C1 N1 130.75(10) . .
O1 C1 N3 125.80(10) . .
N1 C1 N3 103.45(10) . .
N2 C2 N3 109.64(10) . .
N2 C2 H2 125.2 . .
N3 C2 H2 125.2 . .
O2 C3 N7 130.75(10) . .
O2 C3 N6 122.58(10) . .
N7 C3 N6 106.66(10) . .
N8 C4 N6 108.91(10) . .
N8 C4 H4 125.5 . .
N6 C4 H4 125.5 . .

loop_
_geom_bond_atom_site_label_1
_geom_bond_atom_site_label_2
_geom_bond_distance
_geom_bond_site_symmetry_2
Mg1 O5 2.0575(10) .
Mg1 O5 2.0576(10) 7_565
Mg1 O4 2.0593(10) .
Mg1 O4 2.0594(10) 7_565
Mg1 O3 2.1023(10) 7_565
Mg1 O3 2.1023(10) .
O1 C1 1.2388(15) .
O2 C3 1.2640(15) .
O3 H3A 0.87(2) .
O3 H3B 0.86(2) .
O4 H4A 0.82(2) .
O4 H4B 0.87(2) .
O5 H5A 0.904(19) .
O5 H5B 0.87(2) .
O6 H6A 0.903(19) .
O6 H6B 0.82(2) .
O7 H7A 0.877(19) .
O7 H7B 0.92(2) .
N1 C1 1.3455(15) .
N1 N2 1.3860(14) .
N1 H1N 0.985(19) .
N2 C2 1.2948(16) .
N3 N4 1.3789(13) .
N3 C2 1.3816(15) .
N3 C1 1.3938(14) .
N4 N5 1.2526(14) .
N5 N6 1.3676(13) .
N6 C4 1.3794(14) .
N6 C3 1.4046(14) .
N7 C3 1.3289(15) .
N7 N8 1.4071(14) .
N8 C4 1.2966(15) .
C2 H2 0.9500 .
C4 H4 0.9500 .

loop_
_geom_torsion_atom_site_label_1
_geom_torsion_atom_site_label_2
_geom_torsion_atom_site_label_3
_geom_torsion_atom_site_label_4
_geom_torsion
C1 N1 N2 C2 -0.58(14)
C2 N3 N4 N5 -0.04(17)
C1 N3 N4 N5 176.62(10)
N3 N4 N5 N6 -179.38(8)
N4 N5 N6 C4 -6.24(16)
N4 N5 N6 C3 179.21(10)
C3 N7 N8 C4 -0.33(12)
N2 N1 C1 O1 -179.70(12)
N2 N1 C1 N3 0.56(13)
N4 N3 C1 O1 2.52(18)
C2 N3 C1 O1 179.90(12)
N4 N3 C1 N1 -177.73(9)
C2 N3 C1 N1 -0.35(12)
N1 N2 C2 N3 0.33(13)
N4 N3 C2 N2 176.95(11)
C1 N3 C2 N2 0.01(14)
N8 N7 C3 O2 -179.30(11)
N8 N7 C3 N6 0.57(12)
N5 N6 C3 O2 -4.98(16)
C4 N6 C3 O2 179.28(10)
N5 N6 C3 N7 175.14(9)
C4 N6 C3 N7 -0.60(12)
N7 N8 C4 N6 -0.06(12)
N5 N6 C4 N8 -174.68(10)
C3 N6 C4 N8 0.40(12)
